data_4302937
loop_
_publ_author_name
'Yanyan Mulyana'
'Ayman Nafady'
'Arindam Mukherjee'
'Roland Bircher'
'Boujemaa Moubaraki'
'Keith S. Murray'
'Alan M. Bond'
'Brendan F. Abrahams'
'Colette Boskovic'

_publ_section_title
;
New Family of Ferric Spin Clusters Incorporating
Redox-Activeortho-Dioxolene Ligands
;
_journal_name_full 'Inorganic Chemistry'
_journal_page_first 7765
_journal_page_last 7781
_journal_paper_doi 10.1021/ic900729d
_journal_volume 48
_journal_year 2009
_chemical_formula_sum 'C109 H155 Cl10 Fe4 N3 O14'
_chemical_formula_weight 2309.26
_chemical_name_systematic
;
 ?
;
_space_group_IT_number 2
_symmetry_cell_setting triclinic
_symmetry_space_group_name_Hall '-P 1'
_symmetry_space_group_name_H-M 'P -1'
_atom_sites_solution_hydrogens geom
_atom_sites_solution_primary direct
_atom_sites_solution_secondary difmap
_audit_creation_method SHELXL-97
_cell_angle_alpha 109.829(2)
_cell_angle_beta 102.394(2)
_cell_angle_gamma 90.314(2)
_cell_formula_units_Z 2
_cell_length_a 17.728(2)
_cell_length_b 17.743(2)
_cell_length_c 19.890(2)
_cell_measurement_temperature 130(2)
_cell_volume 5727.3(11)
_computing_structure_refinement 'SHELXL-97 (Sheldrick, 1997)'
_diffrn_ambient_temperature 130(2)
_diffrn_measured_fraction_theta_full 0.980
_diffrn_measured_fraction_theta_max 0.980
_diffrn_radiation_monochromator graphite
_diffrn_radiation_source 'fine-focus sealed tube'
_diffrn_radiation_type MoK\a
_diffrn_radiation_wavelength 0.71073
_diffrn_reflns_av_R_equivalents 0.0849
_diffrn_reflns_av_sigmaI/netI 0.0925
_diffrn_reflns_limit_h_max 14
_diffrn_reflns_limit_h_min -21
_diffrn_reflns_limit_k_max 19
_diffrn_reflns_limit_k_min -21
_diffrn_reflns_limit_l_max 23
_diffrn_reflns_limit_l_min -23
_diffrn_reflns_number 29915
_diffrn_reflns_theta_full 25.00
_diffrn_reflns_theta_max 25.00
_diffrn_reflns_theta_min 1.22
_exptl_absorpt_coefficient_mu 0.789
_exptl_absorpt_correction_T_max 0.9252
_exptl_absorpt_correction_T_min 0.7431
_exptl_absorpt_correction_type multi-scan
_exptl_absorpt_process_details SADABS
_exptl_crystal_colour 'dark blue'
_exptl_crystal_density_diffrn 1.339
_exptl_crystal_density_method 'not measured'
_exptl_crystal_description diamond
_exptl_crystal_F_000 2432
_exptl_crystal_size_max 0.40
_exptl_crystal_size_mid 0.35
_exptl_crystal_size_min 0.10
_refine_diff_density_max 1.143
_refine_diff_density_min -0.628
_refine_diff_density_rms 0.091
_refine_ls_extinction_method none
_refine_ls_goodness_of_fit_ref 0.943
_refine_ls_hydrogen_treatment constr
_refine_ls_matrix_type full
_refine_ls_number_parameters 1207
_refine_ls_number_reflns 19768
_refine_ls_number_restraints 3
_refine_ls_restrained_S_all 0.948
_refine_ls_R_factor_all 0.0720
_refine_ls_R_factor_gt 0.0536
_refine_ls_shift/su_max 0.002
_refine_ls_shift/su_mean 0.000
_refine_ls_structure_factor_coef Fsqd
_refine_ls_weighting_details 'calc w=1/[\s^2^(Fo^2^)+(0.0745P)^2^+0.0000P] where P=(Fo^2^+2Fc^2^)/3'
_refine_ls_weighting_scheme calc
_refine_ls_wR_factor_gt 0.1352
_refine_ls_wR_factor_ref 0.1420
_reflns_number_gt 13932
_reflns_number_total 19768
_reflns_threshold_expression >2sigma(I)
_cod_data_source_file ic900729d_si_001_4.cif
_cod_data_source_block compound_5
_cod_database_code 4302937

loop_
_symmetry_equiv_pos_as_xyz
'x, y, z'
'-x, -y, -z'

loop_
_atom_site_label
_atom_site_type_symbol
_atom_site_fract_x
_atom_site_fract_y
_atom_site_fract_z
_atom_site_U_iso_or_equiv
_atom_site_adp_type
_atom_site_occupancy
_atom_site_symmetry_multiplicity
_atom_site_calc_flag
_atom_site_refinement_flags
_atom_site_disorder_assembly
_atom_site_disorder_group
C110 C 0.3537(9) 0.7636(7) 0.6905(7) 0.070(5) Uiso 0.54(3) 1 d PD A 1
H61A H 0.3583 0.7833 0.6505 0.084 Uiso 0.54(3) 1 calc PR A 1
H61B H 0.4064 0.7639 0.7200 0.084 Uiso 0.54(3) 1 calc PR A 1
C510 C 0.3177(14) 0.7785(6) 0.6744(9) 0.079(6) Uiso 0.46(3) 1 d PD A 2
H51A H 0.3720 0.7956 0.6776 0.095 Uiso 0.46(3) 1 calc PR A 2
H51B H 0.2844 0.7906 0.6332 0.095 Uiso 0.46(3) 1 calc PR A 2
C101 C 0.7173(3) 0.6244(3) 0.1101(2) 0.0464(11) Uani 1 1 d . . .
H10A H 0.7685 0.6167 0.0975 0.056 Uiso 1 1 calc R . .
H10B H 0.6816 0.6352 0.0694 0.056 Uiso 1 1 calc R . .
C102 C 0.7258(3) 0.6977(3) 0.1797(3) 0.0533(13) Uani 1 1 d . . .
H10C H 0.7456 0.7449 0.1717 0.080 Uiso 1 1 calc R . .
H10D H 0.7620 0.6883 0.2202 0.080 Uiso 1 1 calc R . .
H10E H 0.6751 0.7071 0.1919 0.080 Uiso 1 1 calc R . .
C103 C 0.6110(2) 0.9124(3) 0.2023(3) 0.0458(11) Uani 1 1 d . . .
H10F H 0.6541 0.9518 0.2109 0.069 Uiso 1 1 calc R . .
H10G H 0.6115 0.8657 0.1585 0.069 Uiso 1 1 calc R . .
H10H H 0.6164 0.8952 0.2449 0.069 Uiso 1 1 calc R . .
C100 C 1.0033(2) 0.4219(3) 0.2958(3) 0.0522(12) Uani 1 1 d . . .
H10I H 1.0356 0.4131 0.3387 0.078 Uiso 1 1 calc R . .
H10J H 1.0190 0.4747 0.2953 0.078 Uiso 1 1 calc R . .
H10K H 1.0099 0.3800 0.2509 0.078 Uiso 1 1 calc R . .
C108 C 0.2788(3) 1.0425(3) -0.0576(2) 0.0517(13) Uani 1 1 d . . .
H10L H 0.2707 1.0090 -0.1096 0.078 Uiso 1 1 calc R . .
H10M H 0.2786 1.0080 -0.0282 0.078 Uiso 1 1 calc R . .
H10N H 0.3288 1.0746 -0.0416 0.078 Uiso 1 1 calc R . .
C106 C 0.1726(3) 1.4089(2) 0.1780(3) 0.0504(12) Uani 1 1 d . . .
H10O H 0.1707 1.3905 0.2189 0.076 Uiso 1 1 calc R . .
H10P H 0.1258 1.3869 0.1388 0.076 Uiso 1 1 calc R . .
H10Q H 0.1755 1.4677 0.1952 0.076 Uiso 1 1 calc R . .
C109 C 0.1354(3) 1.0499(3) -0.0716(2) 0.0547(13) Uani 1 1 d . . .
H10R H 0.1268 1.0159 -0.1234 0.082 Uiso 1 1 calc R . .
H10S H 0.0943 1.0866 -0.0651 0.082 Uiso 1 1 calc R . .
H10T H 0.1347 1.0160 -0.0418 0.082 Uiso 1 1 calc R . .
C104 C 0.5284(2) 0.9797(3) 0.1257(2) 0.0446(11) Uani 1 1 d . . .
H10U H 0.5736 1.0171 0.1353 0.067 Uiso 1 1 calc R . .
H10V H 0.4810 1.0071 0.1193 0.067 Uiso 1 1 calc R . .
H10W H 0.5271 0.9334 0.0811 0.067 Uiso 1 1 calc R . .
C107 C 0.2453(3) 1.4071(2) 0.0834(2) 0.0557(14) Uani 1 1 d . . .
H1D H 0.2909 1.3884 0.0642 0.084 Uiso 1 1 calc R . .
H1E H 0.2478 1.4659 0.0997 0.084 Uiso 1 1 calc R . .
H10Y H 0.1983 1.3843 0.0448 0.084 Uiso 1 1 calc R . .
Cl2 Cl 0.14472(6) 0.35927(6) 0.63541(6) 0.0443(3) Uani 1 1 d . . .
Cl1 Cl 0.28812(7) 0.28292(7) 0.62982(7) 0.0566(3) Uani 1 1 d . . .
Cl3 Cl 0.06967(7) 0.32187(7) 0.90970(7) 0.0563(3) Uani 1 1 d . . .
Cl4 Cl 0.05407(7) 0.33606(8) 0.76643(8) 0.0653(4) Uani 1 1 d . . .
Cl6 Cl 0.30840(12) 0.66729(10) 0.65419(9) 0.0991(6) Uani 1 1 d D . .
Cl5 Cl 0.29363(11) 0.83013(11) 0.75010(10) 0.1008(6) Uani 1 1 d D . .
C111 C 0.1905(2) 0.2761(2) 0.5875(2) 0.0414(10) Uani 1 1 d . . .
H11A H 0.1646 0.2257 0.5858 0.050 Uiso 1 1 calc R . .
H11B H 0.1854 0.2741 0.5364 0.050 Uiso 1 1 calc R . .
C112 C 0.0063(2) 0.3161(3) 0.8285(3) 0.0495(12) Uani 1 1 d . . .
H11C H -0.0329 0.3552 0.8394 0.059 Uiso 1 1 calc R . .
H11D H -0.0211 0.2616 0.8052 0.059 Uiso 1 1 calc R . .
Fe1 Fe 0.30133(3) 1.17173(3) 0.32022(3) 0.01581(12) Uani 1 1 d . . .
Fe2 Fe 0.17445(3) 1.02326(3) 0.29912(3) 0.01623(12) Uani 1 1 d . . .
Fe3 Fe 0.26556(3) 1.01332(3) 0.16813(3) 0.01762(12) Uani 1 1 d . . .
Fe4 Fe 0.15228(3) 0.86458(3) 0.16681(3) 0.01740(12) Uani 1 1 d . . .
O9 O 0.26324(13) 1.13393(12) 0.21263(12) 0.0190(5) Uani 1 1 d . . .
O4 O 0.28458(12) 1.04082(12) 0.28363(12) 0.0170(5) Uani 1 1 d . . .
O5 O 0.25405(12) 0.89118(12) 0.14580(12) 0.0172(5) Uani 1 1 d . . .
O7 O 0.19545(12) 0.90349(12) 0.27277(12) 0.0173(5) Uani 1 1 d . . .
O11 O 0.18967(12) 1.13835(12) 0.33156(12) 0.0165(5) Uani 1 1 d . . .
O1 O 0.14735(13) 0.75183(13) 0.13584(12) 0.0216(5) Uani 1 1 d . . .
O2 O 0.15379(12) 0.98656(12) 0.18062(12) 0.0171(5) Uani 1 1 d . . .
O8 O 0.19100(13) 1.01544(12) 0.39387(12) 0.0189(5) Uani 1 1 d . . .
O10 O 0.23559(13) 1.03985(12) 0.07980(12) 0.0213(5) Uani 1 1 d . . .
O12 O 0.26901(12) 1.27271(12) 0.37384(12) 0.0191(5) Uani 1 1 d . . .
O14 O 0.05934(13) 0.99640(13) 0.28067(13) 0.0231(5) Uani 1 1 d . . .
N2 N 0.38050(15) 1.14501(15) 0.40188(15) 0.0182(6) Uani 1 1 d . . .
O3 O 0.39155(13) 1.22603(13) 0.31127(12) 0.0215(5) Uani 1 1 d . . .
O6 O 0.37101(13) 0.99059(13) 0.16817(13) 0.0223(5) Uani 1 1 d . . .
O13 O 0.04544(13) 0.87204(13) 0.19677(12) 0.0219(5) Uani 1 1 d . . .
N3 N 0.72379(17) 0.44322(17) 0.17957(16) 0.0273(7) Uani 1 1 d . . .
N1 N 0.09058(15) 0.85544(15) 0.06202(14) 0.0182(6) Uani 1 1 d . . .
C60 C 0.23703(19) 1.11919(19) 0.08907(18) 0.0190(7) Uani 1 1 d . . .
C45 C 0.15703(19) 1.20201(18) 0.37217(17) 0.0171(7) Uani 1 1 d . . .
C35 C 0.2144(2) 0.78141(19) 0.39039(19) 0.0223(8) Uani 1 1 d . . .
C8 C 0.0450(2) 0.79757(19) -0.07012(19) 0.0235(8) Uani 1 1 d . . .
C32 C 0.19746(18) 0.94081(18) 0.39779(18) 0.0174(7) Uani 1 1 d . . .
C31 C 0.19798(18) 0.87848(19) 0.33088(18) 0.0176(7) Uani 1 1 d . . .
C56 C 0.2972(2) 1.4244(2) 0.5113(2) 0.0316(9) Uani 1 1 d . . .
H56A H 0.2859 1.4133 0.5532 0.047 Uiso 1 1 calc R . .
H56B H 0.3281 1.4762 0.5287 0.047 Uiso 1 1 calc R . .
H56C H 0.3264 1.3817 0.4853 0.047 Uiso 1 1 calc R . .
C16 C 0.43868(19) 1.2781(2) 0.36898(19) 0.0223(8) Uani 1 1 d . . .
C64 C 0.25365(19) 1.25413(19) 0.18168(19) 0.0221(8) Uani 1 1 d . . .
H64 H 0.2624 1.2877 0.2318 0.027 Uiso 1 1 calc R . .
C1 C 0.12354(19) 0.69536(19) 0.07038(19) 0.0219(8) Uani 1 1 d . . .
C70 C 0.3885(2) 0.91581(19) 0.16664(18) 0.0206(7) Uani 1 1 d . . .
C69 C 0.32502(19) 0.86092(19) 0.15458(18) 0.0191(7) Uani 1 1 d . . .
C23 C 0.48142(19) 1.17522(18) 0.51195(18) 0.0199(7) Uani 1 1 d . . .
C7 C 0.07337(19) 0.79099(19) 0.00366(18) 0.0202(7) Uani 1 1 d . . .
C59 C 0.25186(18) 1.17163(19) 0.16296(18) 0.0176(7) Uani 1 1 d . . .
C46 C 0.20121(19) 1.27552(19) 0.39322(17) 0.0175(7) Uani 1 1 d . . .
C2 C 0.1361(2) 0.6157(2) 0.0664(2) 0.0299(9) Uani 1 1 d . . .
H2 H 0.1628 0.6057 0.1090 0.036 Uiso 1 1 calc R . .
C82 C 0.7222(2) 0.3733(2) 0.1083(2) 0.0320(9) Uani 1 1 d . . .
H82A H 0.6810 0.3802 0.0690 0.038 Uiso 1 1 calc R . .
H82B H 0.7722 0.3767 0.0946 0.038 Uiso 1 1 calc R . .
C74 C 0.3349(2) 0.78269(19) 0.14991(18) 0.0210(7) Uani 1 1 d . . .
H74 H 0.2912 0.7467 0.1415 0.025 Uiso 1 1 calc R . .
C6 C 0.08730(19) 0.71015(19) 0.00682(18) 0.0210(8) Uani 1 1 d . . .
C30 C 0.34516(18) 1.00929(19) 0.32389(18) 0.0185(7) Uani 1 1 d . . .
H30A H 0.3913 1.0051 0.3026 0.022 Uiso 1 1 calc R . .
H30B H 0.3277 0.9548 0.3207 0.022 Uiso 1 1 calc R . .
C48 C 0.10043(19) 1.33942(19) 0.44842(18) 0.0211(8) Uani 1 1 d . . .
H48 H 0.0796 1.3872 0.4738 0.025 Uiso 1 1 calc R . .
C36 C 0.20596(18) 0.80027(19) 0.32731(18) 0.0192(7) Uani 1 1 d . . .
H36 H 0.2057 0.7593 0.2817 0.023 Uiso 1 1 calc R . .
C24 C 0.55761(19) 1.15475(19) 0.5210(2) 0.0241(8) Uani 1 1 d . . .
H24 H 0.5851 1.1520 0.4843 0.029 Uiso 1 1 calc R . .
C33 C 0.20401(19) 0.92341(19) 0.46138(19) 0.0203(7) Uani 1 1 d . . .
C34 C 0.2135(2) 0.84386(19) 0.45640(19) 0.0229(8) Uani 1 1 d . . .
H34 H 0.2196 0.8312 0.4999 0.027 Uiso 1 1 calc R . .
C80 C 0.0241(2) 0.9274(2) 0.24694(19) 0.0248(8) Uani 1 1 d . . .
C47 C 0.17271(19) 1.34684(18) 0.43353(18) 0.0187(7) Uani 1 1 d . . .
C63 C 0.2426(2) 1.2883(2) 0.12686(19) 0.0235(8) Uani 1 1 d . . .
C14 C 0.0808(2) 0.93533(19) 0.05484(18) 0.0217(8) Uani 1 1 d . . .
H14A H 0.0295 0.9348 0.0229 0.026 Uiso 1 1 calc R . .
H14B H 0.1212 0.9483 0.0320 0.026 Uiso 1 1 calc R . .
C21 C 0.46285(18) 1.26686(19) 0.43671(18) 0.0190(7) Uani 1 1 d . . .
C55 C 0.2214(2) 1.42758(19) 0.45903(19) 0.0212(8) Uani 1 1 d . . .
C41 C 0.2013(2) 0.9895(2) 0.53490(19) 0.0264(8) Uani 1 1 d . . .
C50 C 0.08676(19) 1.19641(19) 0.39005(18) 0.0196(7) Uani 1 1 d . . .
H50 H 0.0590 1.1455 0.3763 0.024 Uiso 1 1 calc R . .
C29 C 0.3658(2) 1.06435(19) 0.40303(18) 0.0206(7) Uani 1 1 d . . .
H29A H 0.3225 1.0627 0.4269 0.025 Uiso 1 1 calc R . .
H29B H 0.4125 1.0481 0.4303 0.025 Uiso 1 1 calc R . .
C73 C 0.4090(2) 0.7562(2) 0.15753(19) 0.0250(8) Uani 1 1 d . . .
C22 C 0.43888(19) 1.19349(19) 0.44751(18) 0.0190(7) Uani 1 1 d . . .
C25 C 0.5554(2) 1.1441(2) 0.6375(2) 0.0296(9) Uani 1 1 d . . .
H25 H 0.5813 1.1348 0.6807 0.035 Uiso 1 1 calc R . .
C37 C 0.2247(2) 0.6945(2) 0.3883(2) 0.0267(8) Uani 1 1 d . . .
C49 C 0.05667(19) 1.26688(19) 0.42876(18) 0.0206(7) Uani 1 1 d . . .
C71 C 0.4634(2) 0.8916(2) 0.17571(19) 0.0234(8) Uani 1 1 d . . .
C62 C 0.2293(2) 1.2361(2) 0.05461(19) 0.0231(8) Uani 1 1 d . . .
H62 H 0.2216 1.2588 0.0170 0.028 Uiso 1 1 calc R . .
C65 C 0.2138(2) 1.0985(2) -0.04740(19) 0.0259(8) Uani 1 1 d . . .
C51 C -0.0232(2) 1.2607(2) 0.4459(2) 0.0241(8) Uani 1 1 d . . .
C28 C 0.4424(2) 1.1781(2) 0.56624(19) 0.0286(9) Uani 1 1 d . . .
H28 H 0.3899 1.1904 0.5603 0.034 Uiso 1 1 calc R . .
C19 C 0.5403(2) 1.3953(2) 0.4872(2) 0.0321(9) Uani 1 1 d . . .
H19 H 0.5740 1.4351 0.5274 0.039 Uiso 1 1 calc R . .
C61 C 0.22654(19) 1.1517(2) 0.03320(18) 0.0205(7) Uani 1 1 d . . .
C83 C 0.7085(2) 0.2905(2) 0.1104(2) 0.0355(10) Uani 1 1 d . . .
H83A H 0.6630 0.2882 0.1312 0.043 Uiso 1 1 calc R . .
H83B H 0.7542 0.2783 0.1423 0.043 Uiso 1 1 calc R . .
C57 C 0.2384(2) 1.4442(2) 0.3933(2) 0.0286(9) Uani 1 1 d . . .
H57A H 0.1895 1.4459 0.3599 0.043 Uiso 1 1 calc R . .
H57B H 0.2675 1.4015 0.3674 0.043 Uiso 1 1 calc R . .
H57C H 0.2691 1.4960 0.4102 0.043 Uiso 1 1 calc R . .
C90 C 0.7445(2) 0.5217(2) 0.1706(2) 0.0311(9) Uani 1 1 d . . .
H90A H 0.7519 0.5651 0.2191 0.037 Uiso 1 1 calc R . .
H90B H 0.7949 0.5181 0.1563 0.037 Uiso 1 1 calc R . .
C75 C 0.4193(2) 0.6682(2) 0.1512(2) 0.0318(9) Uani 1 1 d . . .
C87 C 0.6295(2) 0.5130(2) 0.2604(2) 0.0327(9) Uani 1 1 d . . .
H87A H 0.6690 0.5186 0.3056 0.039 Uiso 1 1 calc R . .
H87B H 0.6329 0.5633 0.2496 0.039 Uiso 1 1 calc R . .
C67 C 0.2147(2) 1.1471(2) -0.0977(2) 0.0343(9) Uani 1 1 d . . .
H67A H 0.2066 1.1104 -0.1486 0.051 Uiso 1 1 calc R . .
H67B H 0.2649 1.1785 -0.0833 0.051 Uiso 1 1 calc R . .
H67C H 0.1732 1.1835 -0.0934 0.051 Uiso 1 1 calc R . .
C40 C 0.2553(2) 0.6910(2) 0.4651(2) 0.0310(9) Uani 1 1 d . . .
H40A H 0.3057 0.7224 0.4873 0.047 Uiso 1 1 calc R . .
H40B H 0.2613 0.6349 0.4615 0.047 Uiso 1 1 calc R . .
H40C H 0.2186 0.7133 0.4957 0.047 Uiso 1 1 calc R . .
C13 C 0.0996(2) 0.8154(2) -0.1046(2) 0.0299(9) Uani 1 1 d . . .
H13 H 0.1529 0.8242 -0.0802 0.036 Uiso 1 1 calc R . .
C15 C 0.08729(19) 0.99886(19) 0.13044(18) 0.0200(7) Uani 1 1 d . . .
H15A H 0.0932 1.0532 0.1278 0.024 Uiso 1 1 calc R . .
H15B H 0.0397 0.9946 0.1479 0.024 Uiso 1 1 calc R . .
C91 C 0.6869(2) 0.5463(2) 0.1155(2) 0.0396(10) Uani 1 1 d . . .
H91A H 0.6370 0.5540 0.1305 0.047 Uiso 1 1 calc R . .
H91B H 0.6777 0.5031 0.0667 0.047 Uiso 1 1 calc R . .
C27 C 0.4789(2) 1.1633(2) 0.6290(2) 0.0319(9) Uani 1 1 d . . .
H27 H 0.4517 1.1663 0.6660 0.038 Uiso 1 1 calc R . .
C86 C 0.6439(2) 0.4417(2) 0.1962(2) 0.0297(9) Uani 1 1 d . . .
H86A H 0.6354 0.3919 0.2064 0.036 Uiso 1 1 calc R . .
H86B H 0.6046 0.4386 0.1515 0.036 Uiso 1 1 calc R . .
C20 C 0.5144(2) 1.3260(2) 0.4947(2) 0.0259(8) Uani 1 1 d . . .
H20 H 0.5317 1.3179 0.5401 0.031 Uiso 1 1 calc R . .
C58 C 0.1788(2) 1.4972(2) 0.5001(2) 0.0333(9) Uani 1 1 d . . .
H58A H 0.1666 1.4872 0.5422 0.050 Uiso 1 1 calc R . .
H58B H 0.1307 1.5013 0.4669 0.050 Uiso 1 1 calc R . .
H58C H 0.2119 1.5476 0.5173 0.050 Uiso 1 1 calc R . .
C9 C -0.0329(2) 0.7857(2) -0.10616(19) 0.0252(8) Uani 1 1 d . . .
H9 H -0.0712 0.7748 -0.0830 0.030 Uiso 1 1 calc R . .
C78 C 0.5339(2) 0.9508(2) 0.1907(2) 0.0326(9) Uani 1 1 d . . .
C10 C -0.0544(2) 0.7899(2) -0.1755(2) 0.0308(9) Uani 1 1 d . . .
H10$ H -0.1075 0.7808 -0.2004 0.037 Uiso 1 1 calc R . .
C12 C 0.0777(2) 0.8205(2) -0.1736(2) 0.0356(9) Uani 1 1 d . . .
H12 H 0.1155 0.8331 -0.1964 0.043 Uiso 1 1 calc R . .
C53 C -0.0203(2) 1.2112(2) 0.4966(2) 0.0300(9) Uani 1 1 d . . .
H53A H -0.0712 1.2080 0.5078 0.045 Uiso 1 1 calc R . .
H53B H 0.0188 1.2372 0.5423 0.045 Uiso 1 1 calc R . .
H53C H -0.0067 1.1569 0.4719 0.045 Uiso 1 1 calc R . .
C66 C 0.2437(2) 1.3800(2) 0.1486(2) 0.0298(9) Uani 1 1 d . . .
C43 C 0.1227(2) 1.0252(2) 0.5265(2) 0.0380(10) Uani 1 1 d . . .
H43A H 0.1206 1.0678 0.5727 0.057 Uiso 1 1 calc R . .
H43B H 0.0811 0.9829 0.5142 0.057 Uiso 1 1 calc R . .
H43C H 0.1162 1.0477 0.4871 0.057 Uiso 1 1 calc R . .
C38 C 0.2827(3) 0.6569(2) 0.3417(2) 0.0420(11) Uani 1 1 d . . .
H38A H 0.3331 0.6881 0.3635 0.063 Uiso 1 1 calc R . .
H38B H 0.2638 0.6570 0.2917 0.063 Uiso 1 1 calc R . .
H38C H 0.2882 0.6014 0.3401 0.063 Uiso 1 1 calc R . .
C52 C -0.0841(2) 1.2188(2) 0.3745(2) 0.0324(9) Uani 1 1 d . . .
H52A H -0.1350 1.2156 0.3857 0.049 Uiso 1 1 calc R . .
H52B H -0.0701 1.1645 0.3505 0.049 Uiso 1 1 calc R . .
H52C H -0.0862 1.2496 0.3416 0.049 Uiso 1 1 calc R . .
C92 C 0.7832(2) 0.4337(2) 0.2430(2) 0.0290(9) Uani 1 1 d . . .
H92A H 0.7812 0.4787 0.2884 0.035 Uiso 1 1 calc R . .
H92B H 0.7683 0.3832 0.2496 0.035 Uiso 1 1 calc R . .
C5 C 0.0615(2) 0.6434(2) -0.0586(2) 0.0286(9) Uani 1 1 d . . .
H5 H 0.0355 0.6522 -0.1020 0.034 Uiso 1 1 calc R . .
C26 C 0.5937(2) 1.1384(2) 0.5821(2) 0.0300(9) Uani 1 1 d . . .
H26 H 0.6453 1.1232 0.5866 0.036 Uiso 1 1 calc R . .
C72 C 0.4717(2) 0.8119(2) 0.17091(19) 0.0273(8) Uani 1 1 d . . .
H72 H 0.5225 0.7945 0.1770 0.033 Uiso 1 1 calc R . .
C85 C 0.6742(3) 0.1449(2) 0.0325(2) 0.0487(12) Uani 1 1 d . . .
H85A H 0.6655 0.1062 -0.0177 0.073 Uiso 1 1 calc R . .
H85B H 0.6270 0.1451 0.0507 0.073 Uiso 1 1 calc R . .
H85C H 0.7170 0.1295 0.0642 0.073 Uiso 1 1 calc R . .
C17 C 0.4675(2) 1.3495(2) 0.3624(2) 0.0300(9) Uani 1 1 d . . .
H17 H 0.4524 1.3580 0.3169 0.036 Uiso 1 1 calc R . .
C44 C 0.2675(2) 1.0557(2) 0.5556(2) 0.0374(10) Uani 1 1 d . . .
H44A H 0.2656 1.0974 0.6023 0.056 Uiso 1 1 calc R . .
H44B H 0.2616 1.0794 0.5171 0.056 Uiso 1 1 calc R . .
H44C H 0.3174 1.0322 0.5605 0.056 Uiso 1 1 calc R . .
C93 C 0.8662(2) 0.4317(2) 0.2341(2) 0.0315(9) Uani 1 1 d . . .
H93A H 0.8831 0.4830 0.2302 0.038 Uiso 1 1 calc R . .
H93B H 0.8693 0.3875 0.1884 0.038 Uiso 1 1 calc R . .
C3 C 0.1101(2) 0.5518(2) 0.0013(2) 0.0367(10) Uani 1 1 d . . .
H3 H 0.1178 0.4984 -0.0002 0.044 Uiso 1 1 calc R . .
C81 C -0.0482(2) 0.9104(2) 0.2691(2) 0.0389(10) Uani 1 1 d . . .
H81A H -0.0698 0.8550 0.2402 0.058 Uiso 1 1 calc R . .
H81B H -0.0864 0.9477 0.2603 0.058 Uiso 1 1 calc R . .
H81C H -0.0356 0.9173 0.3214 0.058 Uiso 1 1 calc R . .
C84 C 0.6945(2) 0.2280(2) 0.0329(2) 0.0371(10) Uani 1 1 d . . .
H84A H 0.6517 0.2430 0.0001 0.045 Uiso 1 1 calc R . .
H84B H 0.7418 0.2275 0.0138 0.045 Uiso 1 1 calc R . .
C89 C 0.5275(2) 0.5672(2) 0.3316(2) 0.0398(10) Uani 1 1 d . . .
H89A H 0.4756 0.5546 0.3367 0.060 Uiso 1 1 calc R . .
H89B H 0.5281 0.6161 0.3192 0.060 Uiso 1 1 calc R . .
H89C H 0.5651 0.5756 0.3780 0.060 Uiso 1 1 calc R . .
C11 C 0.0002(2) 0.8071(2) -0.2093(2) 0.0371(10) Uani 1 1 d . . .
H11 H -0.0154 0.8098 -0.2572 0.045 Uiso 1 1 calc R . .
C18 C 0.5169(2) 1.4065(2) 0.4205(2) 0.0352(10) Uani 1 1 d . . .
H18 H 0.5351 1.4540 0.4149 0.042 Uiso 1 1 calc R . .
C4 C 0.0732(2) 0.5654(2) -0.0611(2) 0.0358(10) Uani 1 1 d . . .
H4 H 0.0558 0.5216 -0.1058 0.043 Uiso 1 1 calc R . .
C42 C 0.2111(3) 0.9576(2) 0.5984(2) 0.0363(10) Uani 1 1 d . . .
H42A H 0.2098 1.0018 0.6438 0.054 Uiso 1 1 calc R . .
H42B H 0.2608 0.9339 0.6043 0.054 Uiso 1 1 calc R . .
H42C H 0.1688 0.9164 0.5878 0.054 Uiso 1 1 calc R . .
C94 C 0.9196(2) 0.4188(3) 0.2998(2) 0.0429(11) Uani 1 1 d . . .
H94A H 0.9134 0.4608 0.3456 0.052 Uiso 1 1 calc R . .
H94B H 0.9044 0.3659 0.3017 0.052 Uiso 1 1 calc R . .
C54 C -0.0493(2) 1.3440(2) 0.4832(2) 0.0343(9) Uani 1 1 d . . .
H54A H -0.1002 1.3378 0.4933 0.052 Uiso 1 1 calc R . .
H54B H -0.0526 1.3754 0.4507 0.052 Uiso 1 1 calc R . .
H54C H -0.0116 1.3720 0.5294 0.052 Uiso 1 1 calc R . .
C68 C 0.3157(2) 1.4210(2) 0.2087(2) 0.0392(10) Uani 1 1 d . . .
H68A H 0.3622 1.4034 0.1907 0.059 Uiso 1 1 calc R . .
H68B H 0.3156 1.4066 0.2520 0.059 Uiso 1 1 calc R . .
H68C H 0.3154 1.4795 0.2218 0.059 Uiso 1 1 calc R . .
C39 C 0.1456(2) 0.6451(2) 0.3533(2) 0.0384(10) Uani 1 1 d . . .
H39A H 0.1512 0.5897 0.3518 0.058 Uiso 1 1 calc R . .
H39B H 0.1272 0.6453 0.3033 0.058 Uiso 1 1 calc R . .
H39C H 0.1082 0.6689 0.3826 0.058 Uiso 1 1 calc R . .
C88 C 0.5487(2) 0.4979(2) 0.2711(2) 0.0369(10) Uani 1 1 d . . .
H88A H 0.5101 0.4891 0.2245 0.044 Uiso 1 1 calc R . .
H88B H 0.5466 0.4483 0.2832 0.044 Uiso 1 1 calc R . .
C79 C 0.5365(2) 1.0229(2) 0.2616(2) 0.0414(11) Uani 1 1 d . . .
H79A H 0.5813 1.0606 0.2708 0.062 Uiso 1 1 calc R . .
H79B H 0.5412 1.0038 0.3031 0.062 Uiso 1 1 calc R . .
H79C H 0.4888 1.0501 0.2562 0.062 Uiso 1 1 calc R . .
C76 C 0.5030(3) 0.6513(3) 0.1690(3) 0.0514(12) Uani 1 1 d . . .
H76A H 0.5285 0.6881 0.2181 0.077 Uiso 1 1 calc R . .
H76B H 0.5290 0.6591 0.1328 0.077 Uiso 1 1 calc R . .
H76C H 0.5059 0.5957 0.1676 0.077 Uiso 1 1 calc R . .
C77 C 0.3817(3) 0.6501(3) 0.2084(3) 0.0496(12) Uani 1 1 d . . .
H77A H 0.4075 0.6858 0.2580 0.074 Uiso 1 1 calc R . .
H77B H 0.3874 0.5940 0.2048 0.074 Uiso 1 1 calc R . .
H77C H 0.3265 0.6590 0.1987 0.074 Uiso 1 1 calc R . .
C105 C 0.3786(3) 0.6133(3) 0.0770(3) 0.0645(16) Uani 1 1 d . . .
H1A H 0.3242 0.6248 0.0670 0.097 Uiso 1 1 calc R . .
H1B H 0.3815 0.5575 0.0750 0.097 Uiso 1 1 calc R . .
H1C H 0.4033 0.6214 0.0401 0.097 Uiso 1 1 calc R . .

loop_
_atom_site_aniso_label
_atom_site_aniso_U_11
_atom_site_aniso_U_22
_atom_site_aniso_U_33
_atom_site_aniso_U_23
_atom_site_aniso_U_13
_atom_site_aniso_U_12
C101 0.051(3) 0.057(3) 0.044(3) 0.031(2) 0.015(2) 0.015(2)
C102 0.058(3) 0.038(3) 0.065(3) 0.027(2) 0.003(3) -0.004(2)
C103 0.023(2) 0.042(3) 0.070(3) 0.015(2) 0.015(2) -0.0008(19)
C100 0.033(3) 0.061(3) 0.051(3) 0.016(2) -0.008(2) 0.012(2)
C108 0.083(4) 0.048(3) 0.031(2) 0.014(2) 0.028(2) 0.036(3)
C106 0.047(3) 0.021(2) 0.073(3) 0.005(2) 0.014(2) 0.0090(19)
C109 0.058(3) 0.068(3) 0.023(2) 0.007(2) -0.006(2) -0.033(3)
C104 0.034(2) 0.049(3) 0.057(3) 0.017(2) 0.026(2) 0.001(2)
C107 0.109(4) 0.021(2) 0.031(2) 0.0113(19) 0.001(3) -0.001(2)
Cl2 0.0412(6) 0.0451(6) 0.0349(6) 0.0003(5) 0.0068(5) 0.0091(5)
Cl1 0.0398(6) 0.0401(6) 0.0743(9) 0.0023(6) 0.0098(6) 0.0072(5)
Cl3 0.0462(7) 0.0509(7) 0.0623(8) 0.0087(6) 0.0109(6) -0.0028(5)
Cl4 0.0498(7) 0.0755(9) 0.0834(10) 0.0374(8) 0.0265(7) -0.0028(6)
Cl6 0.1502(17) 0.0748(11) 0.0697(10) 0.0153(8) 0.0371(11) -0.0340(10)
Cl5 0.0967(13) 0.0858(12) 0.0999(13) 0.0129(10) 0.0136(10) -0.0233(10)
C111 0.045(3) 0.029(2) 0.043(3) 0.0058(19) 0.005(2) 0.0056(19)
C112 0.032(2) 0.048(3) 0.074(3) 0.023(2) 0.020(2) 0.001(2)
Fe1 0.0155(2) 0.0125(2) 0.0169(3) 0.00228(19) 0.0032(2) 0.00124(18)
Fe2 0.0174(3) 0.0099(2) 0.0182(3) 0.00108(19) 0.0036(2) 0.00040(18)
Fe3 0.0202(3) 0.0120(2) 0.0181(3) 0.00161(19) 0.0050(2) 0.00161(19)
Fe4 0.0184(3) 0.0119(2) 0.0178(3) 0.00091(19) 0.0027(2) 0.00082(19)
O9 0.0260(13) 0.0142(12) 0.0156(12) 0.0045(10) 0.0037(10) 0.0018(10)
O4 0.0185(12) 0.0146(12) 0.0172(12) 0.0056(9) 0.0023(10) 0.0024(9)
O5 0.0159(12) 0.0126(11) 0.0190(12) 0.0012(9) 0.0029(10) 0.0012(9)
O7 0.0202(12) 0.0126(11) 0.0176(12) 0.0044(9) 0.0027(10) 0.0021(9)
O11 0.0162(12) 0.0119(11) 0.0179(12) 0.0004(9) 0.0041(10) 0.0028(9)
O1 0.0271(13) 0.0145(12) 0.0180(13) 0.0012(10) 0.0020(11) -0.0009(10)
O2 0.0171(12) 0.0127(11) 0.0175(12) 0.0027(9) 0.0001(10) 0.0008(9)
O8 0.0233(13) 0.0089(11) 0.0202(13) -0.0003(9) 0.0046(10) -0.0017(9)
O10 0.0278(13) 0.0119(12) 0.0193(13) -0.0022(10) 0.0076(11) -0.0002(10)
O12 0.0174(12) 0.0140(12) 0.0239(13) 0.0028(10) 0.0072(10) 0.0007(9)
O14 0.0215(13) 0.0154(12) 0.0270(14) 0.0000(10) 0.0063(11) 0.0001(10)
N2 0.0164(15) 0.0128(14) 0.0217(16) 0.0031(12) 0.0014(12) 0.0010(11)
O3 0.0172(12) 0.0222(13) 0.0216(13) 0.0040(10) 0.0033(10) -0.0029(10)
O6 0.0251(13) 0.0146(12) 0.0267(14) 0.0035(10) 0.0107(11) 0.0016(10)
O13 0.0191(13) 0.0193(13) 0.0216(13) 0.0007(10) 0.0035(10) -0.0018(10)
N3 0.0275(17) 0.0284(17) 0.0204(16) 0.0028(13) 0.0034(14) 0.0048(13)
N1 0.0175(15) 0.0159(15) 0.0164(15) 0.0008(12) 0.0020(12) 0.0000(11)
C60 0.0184(18) 0.0159(17) 0.0227(19) 0.0047(14) 0.0082(15) 0.0027(14)
C45 0.0214(18) 0.0123(17) 0.0149(17) 0.0013(13) 0.0037(14) 0.0037(13)
C35 0.0207(18) 0.0170(18) 0.027(2) 0.0040(15) 0.0070(16) -0.0010(14)
C8 0.027(2) 0.0165(18) 0.0190(19) -0.0026(14) 0.0039(16) 0.0022(15)
C32 0.0132(16) 0.0151(17) 0.0209(18) 0.0035(14) 0.0025(14) -0.0021(13)
C31 0.0142(17) 0.0187(18) 0.0180(18) 0.0051(14) 0.0017(14) 0.0000(13)
C56 0.031(2) 0.024(2) 0.030(2) 0.0002(17) 0.0034(18) -0.0072(16)
C16 0.0170(18) 0.0214(19) 0.027(2) 0.0053(16) 0.0067(16) 0.0008(14)
C64 0.0244(19) 0.0193(18) 0.0195(18) 0.0035(15) 0.0038(15) 0.0042(15)
C1 0.0207(18) 0.0120(17) 0.027(2) -0.0004(15) 0.0044(16) -0.0019(14)
C70 0.0234(19) 0.0151(17) 0.0188(18) -0.0016(14) 0.0081(15) 0.0014(14)
C69 0.0203(18) 0.0158(17) 0.0180(18) 0.0006(14) 0.0062(15) 0.0048(14)
C23 0.0201(18) 0.0098(16) 0.0231(19) 0.0004(14) -0.0002(15) -0.0025(13)
C7 0.0149(17) 0.0188(18) 0.0220(19) 0.0014(15) 0.0036(15) -0.0018(14)
C59 0.0162(17) 0.0188(18) 0.0185(18) 0.0074(14) 0.0041(14) 0.0033(13)
C46 0.0177(17) 0.0170(17) 0.0171(18) 0.0056(14) 0.0027(14) 0.0010(14)
C2 0.037(2) 0.0178(19) 0.028(2) 0.0007(16) 0.0041(18) 0.0002(16)
C82 0.031(2) 0.036(2) 0.022(2) 0.0023(17) 0.0052(17) 0.0070(17)
C74 0.0215(18) 0.0163(18) 0.0220(19) 0.0029(14) 0.0047(15) 0.0014(14)
C6 0.0195(18) 0.0163(18) 0.0220(19) 0.0009(14) 0.0034(15) 0.0004(14)
C30 0.0143(17) 0.0154(17) 0.0234(19) 0.0054(14) 0.0017(14) 0.0040(13)
C48 0.0237(19) 0.0126(17) 0.0237(19) 0.0009(14) 0.0076(15) 0.0038(14)
C36 0.0182(18) 0.0151(17) 0.0201(18) 0.0004(14) 0.0048(15) -0.0003(13)
C24 0.0207(19) 0.0202(18) 0.030(2) 0.0082(16) 0.0029(16) -0.0008(14)
C33 0.0197(18) 0.0177(18) 0.0231(19) 0.0046(15) 0.0083(15) -0.0004(14)
C34 0.0247(19) 0.0194(18) 0.0235(19) 0.0068(15) 0.0047(16) -0.0021(15)
C80 0.0202(19) 0.028(2) 0.024(2) 0.0077(16) 0.0012(16) 0.0013(16)
C47 0.0198(18) 0.0110(16) 0.0213(18) 0.0000(14) 0.0056(15) 0.0008(13)
C63 0.0252(19) 0.0188(18) 0.025(2) 0.0069(15) 0.0046(16) 0.0015(15)
C14 0.0229(19) 0.0173(18) 0.0207(19) 0.0048(15) -0.0004(15) 0.0025(14)
C21 0.0127(17) 0.0151(17) 0.0242(19) 0.0020(14) 0.0022(15) -0.0002(13)
C55 0.0250(19) 0.0127(17) 0.0237(19) 0.0021(14) 0.0081(16) -0.0007(14)
C41 0.037(2) 0.0162(18) 0.022(2) 0.0004(15) 0.0087(17) -0.0035(15)
C50 0.0193(18) 0.0126(17) 0.0231(19) 0.0026(14) 0.0029(15) -0.0016(13)
C29 0.0196(18) 0.0167(18) 0.0236(19) 0.0071(15) 0.0006(15) -0.0008(14)
C73 0.027(2) 0.0200(19) 0.026(2) 0.0035(15) 0.0107(17) 0.0073(15)
C22 0.0164(17) 0.0158(17) 0.0207(18) 0.0017(14) 0.0031(15) 0.0037(14)
C25 0.032(2) 0.0186(19) 0.029(2) 0.0041(16) -0.0058(18) 0.0017(16)
C37 0.034(2) 0.0138(18) 0.033(2) 0.0079(16) 0.0096(18) 0.0015(15)
C49 0.0198(18) 0.0182(18) 0.0223(19) 0.0045(15) 0.0060(15) 0.0014(14)
C71 0.0225(19) 0.0227(19) 0.0217(19) 0.0013(15) 0.0089(16) -0.0004(15)
C62 0.0239(19) 0.0217(19) 0.024(2) 0.0095(16) 0.0048(16) 0.0022(15)
C65 0.034(2) 0.024(2) 0.0198(19) 0.0064(15) 0.0075(16) 0.0035(16)
C51 0.0204(18) 0.0190(18) 0.032(2) 0.0046(16) 0.0114(16) 0.0021(14)
C28 0.024(2) 0.032(2) 0.025(2) 0.0040(17) 0.0041(17) 0.0053(16)
C19 0.025(2) 0.022(2) 0.041(2) 0.0072(17) -0.0031(18) -0.0065(16)
C61 0.0162(17) 0.0230(19) 0.0208(19) 0.0057(15) 0.0041(15) 0.0039(14)
C83 0.044(2) 0.033(2) 0.024(2) 0.0050(17) 0.0056(19) 0.0117(19)
C57 0.034(2) 0.0158(18) 0.036(2) 0.0059(16) 0.0132(18) 0.0007(15)
C90 0.034(2) 0.029(2) 0.031(2) 0.0104(17) 0.0105(18) 0.0048(17)
C75 0.026(2) 0.023(2) 0.042(2) 0.0067(18) 0.0071(18) 0.0100(16)
C87 0.031(2) 0.028(2) 0.032(2) 0.0016(17) 0.0076(18) 0.0071(17)
C67 0.048(3) 0.033(2) 0.021(2) 0.0072(17) 0.0105(19) 0.0067(19)
C40 0.038(2) 0.0185(19) 0.037(2) 0.0128(17) 0.0050(19) 0.0026(16)
C13 0.023(2) 0.034(2) 0.026(2) 0.0043(17) 0.0040(17) 0.0021(16)
C15 0.0196(18) 0.0161(17) 0.0232(19) 0.0067(14) 0.0029(15) 0.0032(14)
C91 0.044(3) 0.038(2) 0.033(2) 0.0104(19) 0.005(2) 0.011(2)
C27 0.038(2) 0.030(2) 0.025(2) 0.0048(17) 0.0098(18) 0.0052(17)
C86 0.022(2) 0.030(2) 0.032(2) 0.0059(17) 0.0039(17) 0.0018(16)
C20 0.0200(19) 0.025(2) 0.027(2) 0.0054(16) -0.0001(16) 0.0006(15)
C58 0.037(2) 0.0136(18) 0.043(2) -0.0020(16) 0.017(2) -0.0062(16)
C9 0.024(2) 0.0195(19) 0.025(2) -0.0004(15) 0.0050(16) 0.0033(15)
C78 0.021(2) 0.034(2) 0.044(2) 0.0105(19) 0.0151(18) 0.0013(17)
C10 0.026(2) 0.024(2) 0.029(2) -0.0008(17) -0.0024(17) 0.0093(16)
C12 0.036(2) 0.045(2) 0.026(2) 0.0108(19) 0.0114(19) 0.0042(19)
C53 0.024(2) 0.031(2) 0.035(2) 0.0079(17) 0.0127(18) 0.0003(16)
C66 0.039(2) 0.0174(19) 0.031(2) 0.0093(16) 0.0041(18) 0.0024(16)
C43 0.044(3) 0.037(2) 0.034(2) 0.0049(19) 0.022(2) 0.0121(19)
C38 0.059(3) 0.026(2) 0.050(3) 0.017(2) 0.024(2) 0.021(2)
C52 0.0198(19) 0.037(2) 0.040(2) 0.0116(19) 0.0087(18) 0.0033(17)
C92 0.030(2) 0.028(2) 0.025(2) 0.0061(16) 0.0014(17) 0.0036(16)
C5 0.033(2) 0.021(2) 0.023(2) 0.0004(16) 0.0020(17) 0.0012(16)
C26 0.0201(19) 0.0213(19) 0.042(2) 0.0089(17) -0.0020(18) 0.0014(15)
C72 0.0206(19) 0.030(2) 0.029(2) 0.0042(17) 0.0092(16) 0.0047(16)
C85 0.067(3) 0.035(3) 0.032(2) 0.001(2) 0.005(2) 0.005(2)
C17 0.024(2) 0.034(2) 0.032(2) 0.0142(18) 0.0027(17) -0.0055(17)
C44 0.054(3) 0.028(2) 0.021(2) -0.0021(17) 0.0081(19) -0.0143(19)
C93 0.026(2) 0.037(2) 0.030(2) 0.0105(18) 0.0041(17) 0.0076(17)
C3 0.051(3) 0.0111(18) 0.040(2) 0.0019(17) 0.004(2) 0.0016(17)
C81 0.030(2) 0.038(2) 0.042(3) 0.0021(19) 0.014(2) -0.0087(18)
C84 0.042(2) 0.032(2) 0.031(2) 0.0056(18) 0.0054(19) 0.0126(19)
C89 0.037(2) 0.048(3) 0.036(2) 0.013(2) 0.014(2) 0.014(2)
C11 0.043(3) 0.039(2) 0.024(2) 0.0074(18) 0.0017(19) 0.0131(19)
C18 0.030(2) 0.028(2) 0.045(3) 0.0159(19) -0.0005(19) -0.0116(17)
C4 0.049(3) 0.018(2) 0.027(2) -0.0045(16) 0.0032(19) -0.0015(18)
C42 0.056(3) 0.028(2) 0.021(2) 0.0012(17) 0.0117(19) -0.0039(19)
C94 0.038(2) 0.048(3) 0.042(3) 0.017(2) 0.006(2) 0.011(2)
C54 0.027(2) 0.031(2) 0.050(3) 0.0138(19) 0.021(2) 0.0091(17)
C68 0.050(3) 0.020(2) 0.042(3) 0.0092(18) 0.001(2) -0.0059(18)
C39 0.044(3) 0.021(2) 0.045(3) 0.0120(18) -0.003(2) -0.0046(18)
C88 0.035(2) 0.036(2) 0.040(2) 0.0111(19) 0.012(2) 0.0079(18)
C79 0.030(2) 0.036(2) 0.049(3) 0.004(2) 0.009(2) -0.0101(18)
C76 0.047(3) 0.038(3) 0.060(3) 0.013(2) -0.002(2) 0.014(2)
C77 0.050(3) 0.037(3) 0.065(3) 0.020(2) 0.014(2) 0.012(2)
C105 0.072(4) 0.032(3) 0.063(3) 0.002(2) -0.017(3) 0.018(2)

loop_
_atom_type_symbol
_atom_type_description
_atom_type_scat_dispersion_real
_atom_type_scat_dispersion_imag
_atom_type_scat_source
C C 0.0033 0.0016 'International Tables Vol C Tables 4.2.6.8 and 6.1.1.4'
H H 0.0000 0.0000 'International Tables Vol C Tables 4.2.6.8 and 6.1.1.4'
N N 0.0061 0.0033 'International Tables Vol C Tables 4.2.6.8 and 6.1.1.4'
Fe Fe 0.3463 0.8444 'International Tables Vol C Tables 4.2.6.8 and 6.1.1.4'
O O 0.0106 0.0060 'International Tables Vol C Tables 4.2.6.8 and 6.1.1.4'
Cl Cl 0.1484 0.1585 'International Tables Vol C Tables 4.2.6.8 and 6.1.1.4'

loop_
_geom_angle_atom_site_label_1
_geom_angle_atom_site_label_2
_geom_angle_atom_site_label_3
_geom_angle
_geom_angle_site_symmetry_1
_geom_angle_site_symmetry_3
_geom_angle_publ_flag
Cl6 C110 Cl5 108.1(6) . . ?
Cl5 C510 Cl6 113.2(7) . . ?
C102 C101 C91 114.6(4) . . ?
Cl1 C111 Cl2 111.0(2) . . ?
Cl3 C112 Cl4 112.3(2) . . ?
O12 Fe1 O3 90.32(9) . . ?
O12 Fe1 O9 116.10(9) . . ?
O3 Fe1 O9 89.52(9) . . ?
O12 Fe1 N2 102.61(10) . . ?
O3 Fe1 N2 83.87(10) . . ?
O9 Fe1 N2 140.76(10) . . ?
O12 Fe1 O11 77.46(8) . . ?
O3 Fe1 O11 166.22(9) . . ?
O9 Fe1 O11 90.18(9) . . ?
N2 Fe1 O11 104.82(10) . . ?
O12 Fe1 O4 147.30(9) . . ?
O3 Fe1 O4 121.81(9) . . ?
O9 Fe1 O4 73.64(8) . . ?
N2 Fe1 O4 77.30(9) . . ?
O11 Fe1 O4 71.17(8) . . ?
O8 Fe2 O11 96.56(9) . . ?
O8 Fe2 O14 91.34(10) . . ?
O11 Fe2 O14 106.10(9) . . ?
O8 Fe2 O7 80.66(9) . . ?
O11 Fe2 O7 162.04(9) . . ?
O14 Fe2 O7 91.75(9) . . ?
O8 Fe2 O4 105.20(9) . . ?
O11 Fe2 O4 77.93(8) . . ?
O14 Fe2 O4 162.55(9) . . ?
O7 Fe2 O4 85.65(8) . . ?
O8 Fe2 O2 159.71(8) . . ?
O11 Fe2 O2 103.64(8) . . ?
O14 Fe2 O2 84.87(9) . . ?
O7 Fe2 O2 79.55(8) . . ?
O4 Fe2 O2 77.69(8) . . ?
O6 Fe3 O10 101.29(10) . . ?
O6 Fe3 O9 107.97(9) . . ?
O10 Fe3 O9 79.72(9) . . ?
O6 Fe3 O5 80.77(9) . . ?
O10 Fe3 O5 111.87(9) . . ?
O9 Fe3 O5 164.36(9) . . ?
O6 Fe3 O2 151.81(9) . . ?
O10 Fe3 O2 99.04(9) . . ?
O9 Fe3 O2 94.69(8) . . ?
O5 Fe3 O2 73.61(8) . . ?
O6 Fe3 O4 92.48(9) . . ?
O10 Fe3 O4 152.88(8) . . ?
O9 Fe3 O4 73.81(8) . . ?
O5 Fe3 O4 93.22(8) . . ?
O2 Fe3 O4 77.66(8) . . ?
O1 Fe4 O7 106.16(9) . . ?
O1 Fe4 O5 101.81(9) . . ?
O7 Fe4 O5 92.46(9) . . ?
O1 Fe4 O2 169.44(9) . . ?
O7 Fe4 O2 84.15(8) . . ?
O5 Fe4 O2 75.02(8) . . ?
O1 Fe4 N1 89.13(10) . . ?
O7 Fe4 N1 162.77(9) . . ?
O5 Fe4 N1 92.10(10) . . ?
O2 Fe4 N1 81.00(9) . . ?
O1 Fe4 O13 94.28(9) . . ?
O7 Fe4 O13 83.99(9) . . ?
O5 Fe4 O13 163.87(8) . . ?
O2 Fe4 O13 88.95(8) . . ?
N1 Fe4 O13 87.04(10) . . ?
C59 O9 Fe1 133.3(2) . . ?
C59 O9 Fe3 114.01(19) . . ?
Fe1 O9 Fe3 111.00(10) . . ?
C30 O4 Fe2 115.32(18) . . ?
C30 O4 Fe3 122.62(18) . . ?
Fe2 O4 Fe3 103.53(9) . . ?
C30 O4 Fe1 111.05(17) . . ?
Fe2 O4 Fe1 101.88(8) . . ?
Fe3 O4 Fe1 99.54(8) . . ?
C69 O5 Fe4 132.8(2) . . ?
C69 O5 Fe3 111.17(18) . . ?
Fe4 O5 Fe3 107.67(9) . . ?
C31 O7 Fe4 138.69(19) . . ?
C31 O7 Fe2 111.27(18) . . ?
Fe4 O7 Fe2 100.27(9) . . ?
C45 O11 Fe2 136.8(2) . . ?
C45 O11 Fe1 112.51(19) . . ?
Fe2 O11 Fe1 109.02(9) . . ?
C1 O1 Fe4 132.0(2) . . ?
C15 O2 Fe4 108.77(17) . . ?
C15 O2 Fe3 118.16(19) . . ?
Fe4 O2 Fe3 103.22(9) . . ?
C15 O2 Fe2 127.84(18) . . ?
Fe4 O2 Fe2 92.99(8) . . ?
Fe3 O2 Fe2 100.87(9) . . ?
C32 O8 Fe2 116.93(19) . . ?
C60 O10 Fe3 116.44(19) . . ?
C46 O12 Fe1 119.88(19) . . ?
C80 O14 Fe2 125.7(2) . . ?
C22 N2 C29 121.4(3) . . ?
C22 N2 Fe1 124.8(2) . . ?
C29 N2 Fe1 113.8(2) . . ?
C16 O3 Fe1 121.5(2) . . ?
C70 O6 Fe3 116.0(2) . . ?
C80 O13 Fe4 128.8(2) . . ?
C90 N3 C92 109.0(3) . . ?
C90 N3 C86 111.4(3) . . ?
C92 N3 C86 108.4(3) . . ?
C90 N3 C82 109.6(3) . . ?
C92 N3 C82 110.8(3) . . ?
C86 N3 C82 107.7(3) . . ?
C7 N1 C14 119.6(3) . . ?
C7 N1 Fe4 127.4(2) . . ?
C14 N1 Fe4 111.84(19) . . ?
O10 C60 C61 126.0(3) . . ?
O10 C60 C59 114.9(3) . . ?
C61 C60 C59 119.1(3) . . ?
O11 C45 C50 124.2(3) . . ?
O11 C45 C46 113.3(3) . . ?
C50 C45 C46 122.5(3) . . ?
C36 C35 C34 118.0(3) . . ?
C36 C35 C37 120.9(3) . . ?
C34 C35 C37 121.1(3) . . ?
C9 C8 C13 118.9(3) . . ?
C9 C8 C7 123.1(3) . . ?
C13 C8 C7 118.0(3) . . ?
O8 C32 C33 124.6(3) . . ?
O8 C32 C31 115.5(3) . . ?
C33 C32 C31 119.9(3) . . ?
O7 C31 C36 123.7(3) . . ?
O7 C31 C32 114.6(3) . . ?
C36 C31 C32 121.6(3) . . ?
O3 C16 C21 123.7(3) . . ?
O3 C16 C17 118.3(3) . . ?
C21 C16 C17 118.0(3) . . ?
C59 C64 C63 120.0(3) . . ?
O1 C1 C6 124.3(3) . . ?
O1 C1 C2 116.3(3) . . ?
C6 C1 C2 119.4(3) . . ?
O6 C70 C71 124.1(3) . . ?
O6 C70 C69 115.9(3) . . ?
C71 C70 C69 119.9(3) . . ?
O5 C69 C74 123.7(3) . . ?
O5 C69 C70 114.8(3) . . ?
C74 C69 C70 121.5(3) . . ?
C28 C23 C24 118.3(3) . . ?
C28 C23 C22 117.8(3) . . ?
C24 C23 C22 123.9(3) . . ?
N1 C7 C6 121.9(3) . . ?
N1 C7 C8 120.2(3) . . ?
C6 C7 C8 117.6(3) . . ?
O9 C59 C64 123.7(3) . . ?
O9 C59 C60 114.2(3) . . ?
C64 C59 C60 122.1(3) . . ?
O12 C46 C45 116.7(3) . . ?
O12 C46 C47 124.1(3) . . ?
C45 C46 C47 119.2(3) . . ?
C3 C2 C1 120.9(4) . . ?
C83 C82 N3 116.0(3) . . ?
C69 C74 C73 120.0(3) . . ?
C1 C6 C5 118.0(3) . . ?
C1 C6 C7 124.3(3) . . ?
C5 C6 C7 117.7(3) . . ?
O4 C30 C29 109.2(2) . . ?
C49 C48 C47 124.4(3) . . ?
C31 C36 C35 119.8(3) . . ?
C26 C24 C23 121.0(3) . . ?
C32 C33 C34 117.3(3) . . ?
C32 C33 C41 121.3(3) . . ?
C34 C33 C41 121.5(3) . . ?
C33 C34 C35 123.4(3) . . ?
O14 C80 O13 125.0(3) . . ?
O14 C80 C81 116.8(3) . . ?
O13 C80 C81 118.2(3) . . ?
C48 C47 C46 116.9(3) . . ?
C48 C47 C55 123.2(3) . . ?
C46 C47 C55 119.9(3) . . ?
C62 C63 C64 117.2(3) . . ?
C62 C63 C66 123.5(3) . . ?
C64 C63 C66 119.3(3) . . ?
N1 C14 C15 109.6(3) . . ?
C16 C21 C20 119.1(3) . . ?
C16 C21 C22 121.8(3) . . ?
C20 C21 C22 119.1(3) . . ?
C57 C55 C56 109.9(3) . . ?
C57 C55 C58 108.2(3) . . ?
C56 C55 C58 108.2(3) . . ?
C57 C55 C47 110.3(3) . . ?
C56 C55 C47 109.0(3) . . ?
C58 C55 C47 111.2(3) . . ?
C42 C41 C43 108.3(3) . . ?
C42 C41 C44 107.2(3) . . ?
C43 C41 C44 110.1(3) . . ?
C42 C41 C33 112.6(3) . . ?
C43 C41 C33 108.7(3) . . ?
C44 C41 C33 109.8(3) . . ?
C45 C50 C49 119.2(3) . . ?
N2 C29 C30 106.1(3) . . ?
C74 C73 C72 117.8(3) . . ?
C74 C73 C75 119.5(3) . . ?
C72 C73 C75 122.7(3) . . ?
N2 C22 C21 121.0(3) . . ?
N2 C22 C23 119.9(3) . . ?
C21 C22 C23 119.1(3) . . ?
C27 C25 C26 119.2(4) . . ?
C40 C37 C38 107.8(3) . . ?
C40 C37 C39 109.5(3) . . ?
C38 C37 C39 109.0(3) . . ?
C40 C37 C35 111.9(3) . . ?
C38 C37 C35 110.2(3) . . ?
C39 C37 C35 108.5(3) . . ?
C48 C49 C50 117.8(3) . . ?
C48 C49 C51 123.2(3) . . ?
C50 C49 C51 119.0(3) . . ?
C70 C71 C72 117.3(3) . . ?
C70 C71 C78 121.1(3) . . ?
C72 C71 C78 121.7(3) . . ?
C63 C62 C61 124.5(3) . . ?
C109 C65 C61 109.2(3) . . ?
C109 C65 C108 110.4(4) . . ?
C61 C65 C108 109.8(3) . . ?
C109 C65 C67 108.2(3) . . ?
C61 C65 C67 112.5(3) . . ?
C108 C65 C67 106.7(3) . . ?
C52 C51 C54 107.7(3) . . ?
C52 C51 C49 109.8(3) . . ?
C54 C51 C49 111.7(3) . . ?
C52 C51 C53 108.7(3) . . ?
C54 C51 C53 109.0(3) . . ?
C49 C51 C53 109.8(3) . . ?
C27 C28 C23 121.1(3) . . ?
C20 C19 C18 119.4(3) . . ?
C60 C61 C62 117.0(3) . . ?
C60 C61 C65 121.6(3) . . ?
C62 C61 C65 121.4(3) . . ?
C82 C83 C84 110.1(3) . . ?
C91 C90 N3 116.7(3) . . ?
C105 C75 C76 111.0(3) . . ?
C105 C75 C73 110.2(3) . . ?
C76 C75 C73 113.1(3) . . ?
C105 C75 C77 107.9(4) . . ?
C76 C75 C77 106.0(4) . . ?
C73 C75 C77 108.5(3) . . ?
C88 C87 C86 108.4(3) . . ?
C12 C13 C8 121.1(4) . . ?
O2 C15 C14 108.8(2) . . ?
C90 C91 C101 110.6(3) . . ?
C28 C27 C25 119.7(4) . . ?
N3 C86 C87 116.4(3) . . ?
C19 C20 C21 121.7(4) . . ?
C10 C9 C8 119.7(3) . . ?
C104 C78 C71 109.6(3) . . ?
C104 C78 C103 108.3(3) . . ?
C71 C78 C103 112.3(3) . . ?
C104 C78 C79 110.1(3) . . ?
C71 C78 C79 109.8(3) . . ?
C103 C78 C79 106.7(3) . . ?
C11 C10 C9 120.9(4) . . ?
C13 C12 C11 119.4(4) . . ?
C106 C66 C68 108.2(3) . . ?
C106 C66 C63 109.8(3) . . ?
C68 C66 C63 110.6(3) . . ?
C106 C66 C107 109.2(3) . . ?
C68 C66 C107 107.2(3) . . ?
C63 C66 C107 111.7(3) . . ?
C93 C92 N3 115.2(3) . . ?
C4 C5 C6 121.6(4) . . ?
C24 C26 C25 120.6(3) . . ?
C71 C72 C73 123.5(3) . . ?
C18 C17 C16 121.3(4) . . ?
C92 C93 C94 110.1(3) . . ?
C4 C3 C2 120.2(3) . . ?
C85 C84 C83 111.3(3) . . ?
C10 C11 C12 120.0(4) . . ?
C17 C18 C19 120.5(3) . . ?
C3 C4 C5 119.8(3) . . ?
C100 C94 C93 112.0(3) . . ?
C89 C88 C87 112.4(3) . . ?

loop_
_geom_bond_atom_site_label_1
_geom_bond_atom_site_label_2
_geom_bond_distance
_geom_bond_site_symmetry_2
_geom_bond_publ_flag
C110 Cl6 1.727(10) . ?
C110 Cl5 1.882(12) . ?
C510 Cl5 1.623(13) . ?
C510 Cl6 1.874(11) . ?
C101 C102 1.522(6) . ?
C101 C91 1.528(6) . ?
C103 C78 1.538(5) . ?
C100 C94 1.504(6) . ?
C108 C65 1.527(5) . ?
C106 C66 1.521(5) . ?
C109 C65 1.525(5) . ?
C104 C78 1.530(6) . ?
C107 C66 1.533(5) . ?
Cl2 C111 1.772(4) . ?
Cl1 C111 1.737(4) . ?
Cl3 C112 1.729(5) . ?
Cl4 C112 1.763(4) . ?
Fe1 O12 1.911(2) . ?
Fe1 O3 1.934(2) . ?
Fe1 O9 1.971(2) . ?
Fe1 N2 2.094(3) . ?
Fe1 O11 2.142(2) . ?
Fe1 O4 2.183(2) . ?
Fe2 O8 1.897(2) . ?
Fe2 O11 1.920(2) . ?
Fe2 O14 2.019(2) . ?
Fe2 O7 2.065(2) . ?
Fe2 O4 2.079(2) . ?
Fe2 O2 2.168(2) . ?
Fe3 O6 1.914(2) . ?
Fe3 O10 1.937(2) . ?
Fe3 O9 2.024(2) . ?
Fe3 O5 2.059(2) . ?
Fe3 O2 2.120(2) . ?
Fe3 O4 2.130(2) . ?
Fe4 O1 1.878(2) . ?
Fe4 O7 1.954(2) . ?
Fe4 O5 2.025(2) . ?
Fe4 O2 2.086(2) . ?
Fe4 N1 2.087(3) . ?
Fe4 O13 2.096(2) . ?
O9 C59 1.352(4) . ?
O4 C30 1.431(4) . ?
O5 C69 1.370(4) . ?
O7 C31 1.364(4) . ?
O11 C45 1.361(4) . ?
O1 C1 1.324(4) . ?
O2 C15 1.442(4) . ?
O8 C32 1.357(4) . ?
O10 C60 1.356(4) . ?
O12 C46 1.335(4) . ?
O14 C80 1.263(4) . ?
N2 C22 1.301(4) . ?
N2 C29 1.462(4) . ?
O3 C16 1.315(4) . ?
O6 C70 1.356(4) . ?
O13 C80 1.267(4) . ?
N3 C90 1.516(5) . ?
N3 C92 1.519(4) . ?
N3 C86 1.524(4) . ?
N3 C82 1.529(4) . ?
N1 C7 1.301(4) . ?
N1 C14 1.480(4) . ?
C60 C61 1.397(5) . ?
C60 C59 1.414(5) . ?
C45 C50 1.379(4) . ?
C45 C46 1.403(4) . ?
C35 C36 1.383(5) . ?
C35 C34 1.405(5) . ?
C35 C37 1.541(4) . ?
C8 C9 1.391(5) . ?
C8 C13 1.391(5) . ?
C8 C7 1.490(5) . ?
C32 C33 1.382(5) . ?
C32 C31 1.415(4) . ?
C31 C36 1.375(4) . ?
C56 C55 1.526(5) . ?
C16 C21 1.405(5) . ?
C16 C17 1.420(5) . ?
C64 C59 1.381(4) . ?
C64 C63 1.397(5) . ?
C1 C6 1.399(5) . ?
C1 C2 1.410(5) . ?
C70 C71 1.392(5) . ?
C70 C69 1.409(5) . ?
C69 C74 1.374(4) . ?
C23 C28 1.389(5) . ?
C23 C24 1.391(5) . ?
C23 C22 1.479(5) . ?
C7 C6 1.477(4) . ?
C46 C47 1.411(4) . ?
C2 C3 1.384(5) . ?
C82 C83 1.503(5) . ?
C74 C73 1.393(5) . ?
C6 C5 1.414(5) . ?
C30 C29 1.507(5) . ?
C48 C49 1.389(4) . ?
C48 C47 1.391(4) . ?
C24 C26 1.369(5) . ?
C33 C34 1.395(5) . ?
C33 C41 1.544(5) . ?
C80 C81 1.502(5) . ?
C47 C55 1.536(4) . ?
C63 C62 1.389(5) . ?
C63 C66 1.534(5) . ?
C14 C15 1.523(4) . ?
C21 C20 1.408(5) . ?
C21 C22 1.464(5) . ?
C55 C57 1.522(5) . ?
C55 C58 1.534(5) . ?
C41 C42 1.529(5) . ?
C41 C43 1.534(5) . ?
C41 C44 1.540(5) . ?
C50 C49 1.404(4) . ?
C73 C72 1.402(5) . ?
C73 C75 1.537(5) . ?
C25 C27 1.390(5) . ?
C25 C26 1.390(5) . ?
C37 C40 1.531(5) . ?
C37 C38 1.536(5) . ?
C37 C39 1.540(5) . ?
C49 C51 1.537(4) . ?
C71 C72 1.395(5) . ?
C71 C78 1.538(5) . ?
C62 C61 1.407(5) . ?
C65 C61 1.526(5) . ?
C65 C67 1.528(5) . ?
C51 C52 1.534(5) . ?
C51 C54 1.537(5) . ?
C51 C53 1.539(5) . ?
C28 C27 1.386(5) . ?
C19 C20 1.376(5) . ?
C19 C18 1.383(5) . ?
C83 C84 1.529(5) . ?
C90 C91 1.511(5) . ?
C75 C105 1.485(6) . ?
C75 C76 1.507(5) . ?
C75 C77 1.555(6) . ?
C87 C88 1.527(5) . ?
C87 C86 1.530(5) . ?
C13 C12 1.378(5) . ?
C9 C10 1.378(5) . ?
C78 C79 1.541(5) . ?
C10 C11 1.377(6) . ?
C12 C11 1.383(6) . ?
C66 C68 1.527(5) . ?
C92 C93 1.518(5) . ?
C5 C4 1.386(5) . ?
C85 C84 1.514(6) . ?
C17 C18 1.374(5) . ?
C93 C94 1.527(5) . ?
C3 C4 1.371(5) . ?
C89 C88 1.516(5) . ?
